data_2021520
loop_
_publ_author_name
'Asgarova, Aytan R.'
'Khalilov, Ali N.'
'Brito, Ivan'
'Maharramov, Abel M.'
'Shikhaliyev, Namiq G.'
'Cisterna, Jonathan'
'C\'ardenas, Alejandro'
'Gurbanov, Atash V.'
'Zubkov, Fedor I.'
'Mahmudov, Kamran T.'

_publ_section_title
;
 Hydrogen and halogen bonding in the haloetherification products in
 chalcone
;
_journal_coeditor_code LF3083
_journal_issue 3
_journal_name_full 'Acta Crystallographica Section C'
_journal_page_first
;
;
_journal_paper_doi 10.1107/S2053229619001025
_journal_volume 75
_journal_year 2019
_chemical_formula_iupac 'C20 H22 Br2 O3'
_chemical_formula_moiety 'C20 H22 Br2 O3'
_chemical_formula_sum 'C20 H22 Br2 O3'
_chemical_formula_weight 470.19
_chemical_name_systematic 2-Bromo-3-(3-<i>tert</i>-butyl-5-bromo-4-hydroxyphenyl)-3-methoxy-1-phenylpropan-1-one
_space_group_crystal_system monoclinic
_space_group_IT_number 14
_space_group_name_Hall '-P 2yn'
_space_group_name_H-M_alt 'P 1 21/n 1'
_symmetry_space_group_name_Hall '-P 2yn'
_symmetry_space_group_name_H-M 'P 1 21/n 1'
_atom_sites_solution_hydrogens mixed
_audit_creation_method
;
Olex2 1.2
(compiled 2018.05.29 svn.r3508 for OlexSys, GUI svn.r5506)
;
_cell_angle_alpha 90
_cell_angle_beta 91.584(2)
_cell_angle_gamma 90
_cell_formula_units_Z 4
_cell_length_a 9.6343(5)
_cell_length_b 19.5472(10)
_cell_length_c 10.9965(6)
_cell_measurement_reflns_used 2692
_cell_measurement_temperature 296(2)
_cell_measurement_theta_max 25.58
_cell_measurement_theta_min 2.36
_cell_volume 2070.11(19)
_computing_cell_refinement
;
SAINT (Bruker, 2016)
;
_computing_data_collection
;
APEX3 (Bruker, 2016)
;
_computing_data_reduction
;
SAINT (Bruker, 2016)
;
_computing_molecular_graphics
;
OLEX2 (Dolomanov <i>et al.</i>,  2009)
;
_computing_publication_material
;
OLEX2 (Dolomanov <i>et al.</i>,  2009)
;
_computing_structure_refinement
;
SHELXL2018 (Sheldrick, 2015)
;
_computing_structure_solution
;
SHELXS97 (Sheldrick, 2008)
;
_diffrn_ambient_temperature 296.15
_diffrn_measured_fraction_theta_full 0.996
_diffrn_measured_fraction_theta_max 0.979
_diffrn_measurement_device_type 'Bruker APEXII CCD'
_diffrn_measurement_method '\f and \w scans'
_diffrn_radiation_type MoK\a
_diffrn_radiation_wavelength 0.71073
_diffrn_reflns_av_R_equivalents 0.0239
_diffrn_reflns_av_unetI/netI 0.0447
_diffrn_reflns_limit_h_max 12
_diffrn_reflns_limit_h_min -6
_diffrn_reflns_limit_k_max 26
_diffrn_reflns_limit_k_min -25
_diffrn_reflns_limit_l_max 11
_diffrn_reflns_limit_l_min -14
_diffrn_reflns_number 9119
_diffrn_reflns_theta_full 25.000
_diffrn_reflns_theta_max 28.363
_diffrn_reflns_theta_min 2.084
_exptl_absorpt_coefficient_mu 3.930
_exptl_absorpt_correction_T_max 0.420
_exptl_absorpt_correction_T_min 0.387
_exptl_absorpt_correction_type multi-scan
_exptl_absorpt_process_details
;
(SADABS; Bruker, 2016)
;
_exptl_crystal_colour colorless
_exptl_crystal_density_diffrn 1.509
_exptl_crystal_description prism
_exptl_crystal_F_000 944
_exptl_crystal_size_max 0.25
_exptl_crystal_size_mid 0.22
_exptl_crystal_size_min 0.22
_refine_diff_density_max 0.802
_refine_diff_density_min -0.692
_refine_ls_extinction_method none
_refine_ls_goodness_of_fit_ref 1.043
_refine_ls_hydrogen_treatment constr
_refine_ls_matrix_type full
_refine_ls_number_parameters 230
_refine_ls_number_reflns 5067
_refine_ls_number_restraints 0
_refine_ls_restrained_S_all 1.043
_refine_ls_R_factor_all 0.0764
_refine_ls_R_factor_gt 0.0417
_refine_ls_shift/su_max 0.001
_refine_ls_shift/su_mean 0.000
_refine_ls_structure_factor_coef Fsqd
_refine_ls_weighting_details 'w=1/[\s^2^(Fo^2^)+(0.0591P)^2^] where P=(Fo^2^+2Fc^2^)/3'
_refine_ls_weighting_scheme calc
_refine_ls_wR_factor_gt 0.1059
_refine_ls_wR_factor_ref 0.1165
_reflns_number_gt 3201
_reflns_number_total 5067
_reflns_threshold_expression 'I > 2\s(I)'
_cod_data_source_file lf3083sup1.cif
_cod_data_source_block 3
_cod_database_code 2021520
_shelx_space_group_comment
;
The symmetry employed for this shelxl refinement is uniquely defined
by the following loop, which should always be used as a source of
symmetry information in preference to the above space-group names.
They are only intended as comments.
;
_shelx_estimated_absorpt_t_min 0.440
_shelx_estimated_absorpt_t_max 0.478

loop_
_space_group_symop_operation_xyz
'x, y, z'
'-x+1/2, y+1/2, -z+1/2'
'-x, -y, -z'
'x-1/2, -y-1/2, z-1/2'

loop_
_atom_site_type_symbol
_atom_site_label
_atom_site_fract_x
_atom_site_fract_y
_atom_site_fract_z
_atom_site_U_iso_or_equiv
_atom_site_adp_type
_atom_site_calc_flag
_atom_site_occupancy
Br Br1 0.72394(4) 0.37888(3) 0.14883(4) 0.0998(2) Uani d 1
Br Br2 0.86866(3) 0.15806(2) -0.24734(3) 0.05642(13) Uani d 1
O O1 1.0189(3) 0.46627(12) 0.2145(2) 0.0828(8) Uani d 1
O O2 0.6728(2) 0.25862(10) -0.38036(19) 0.0534(5) Uani d 1
H H2 0.694738 0.216686 -0.386848 0.080 Uiso d 1
O O3 1.1145(2) 0.36877(11) 0.0156(2) 0.0541(5) Uani d 1
C C1 1.0156(3) 0.37549(17) 0.3543(3) 0.0504(7) Uani d 1
C C2 0.9967(4) 0.3075(2) 0.3778(3) 0.0689(9) Uani d 1
H H2A 0.961789 0.278725 0.316987 0.083 Uiso calc 1
C C3 1.0298(5) 0.2812(2) 0.4933(4) 0.0886(13) Uani d 1
H H3 1.017205 0.234832 0.508775 0.106 Uiso calc 1
C C4 1.0796(4) 0.3225(3) 0.5821(4) 0.0969(15) Uani d 1
H H4 1.102955 0.304465 0.658277 0.116 Uiso calc 1
C C5 1.0962(4) 0.3914(3) 0.5604(4) 0.0894(14) Uani d 1
H H5 1.127120 0.420149 0.622858 0.107 Uiso calc 1
C C6 1.0674(4) 0.4174(2) 0.4479(3) 0.0698(10) Uani d 1
H H6 1.082423 0.463589 0.433009 0.084 Uiso calc 1
C C7 0.9895(3) 0.40743(17) 0.2342(3) 0.0550(8) Uani d 1
C C8 0.9214(3) 0.36509(16) 0.1318(3) 0.0517(8) Uani d 1
H H8 0.943152 0.316650 0.145178 0.062 Uiso calc 1
C C9 0.9706(3) 0.38605(14) 0.0075(3) 0.0470(7) Uani d 1
H H9 0.961066 0.435715 -0.001670 0.056 Uiso calc 1
C C10 0.8949(3) 0.35106(13) -0.0970(3) 0.0429(7) Uani d 1
C C11 0.8015(3) 0.38703(14) -0.1692(3) 0.0466(7) Uani d 1
H H11 0.789487 0.433336 -0.153101 0.056 Uiso calc 1
C C12 0.7237(3) 0.35821(13) -0.2648(3) 0.0412(7) Uani d 1
C C13 0.7453(3) 0.28845(14) -0.2869(3) 0.0416(6) Uani d 1
C C14 0.8396(3) 0.25255(13) -0.2145(3) 0.0405(6) Uani d 1
C C15 0.9147(3) 0.28183(14) -0.1195(3) 0.0448(7) Uani d 1
H H15 0.976668 0.256087 -0.072058 0.054 Uiso calc 1
C C16 1.1976(4) 0.4048(3) -0.0655(4) 0.0906(13) Uani d 1
H H16A 1.292577 0.390812 -0.054205 0.136 Uiso calc 1
H H16B 1.190015 0.452983 -0.050178 0.136 Uiso calc 1
H H16C 1.166939 0.395223 -0.147553 0.136 Uiso calc 1
C C17 0.6211(3) 0.40095(15) -0.3431(3) 0.0537(8) Uani d 1
C C18 0.6134(4) 0.47467(17) -0.2953(4) 0.0825(13) Uani d 1
H H18A 0.546656 0.500040 -0.343503 0.124 Uiso calc 1
H H18B 0.702899 0.495889 -0.300410 0.124 Uiso calc 1
H H18C 0.585815 0.474136 -0.212066 0.124 Uiso calc 1
C C19 0.6699(4) 0.40251(19) -0.4744(3) 0.0742(11) Uani d 1
H H19A 0.670284 0.356851 -0.506556 0.111 Uiso calc 1
H H19B 0.761967 0.421180 -0.476041 0.111 Uiso calc 1
H H19C 0.607980 0.430470 -0.522940 0.111 Uiso calc 1
C C20 0.4752(3) 0.3707(2) -0.3379(4) 0.0757(11) Uani d 1
H H20A 0.475207 0.325307 -0.371187 0.114 Uiso calc 1
H H20B 0.411528 0.398823 -0.384388 0.114 Uiso calc 1
H H20C 0.447026 0.368998 -0.254896 0.114 Uiso calc 1

loop_
_atom_site_aniso_label
_atom_site_aniso_U_11
_atom_site_aniso_U_22
_atom_site_aniso_U_33
_atom_site_aniso_U_12
_atom_site_aniso_U_13
_atom_site_aniso_U_23
Br1 0.0553(2) 0.1649(5) 0.0793(3) -0.0111(3) 0.0019(2) -0.0321(3)
Br2 0.0547(2) 0.04056(17) 0.0733(3) 0.00571(13) -0.00985(16) -0.00330(15)
O1 0.126(2) 0.0566(14) 0.0644(16) -0.0193(15) -0.0299(16) -0.0011(13)
O2 0.0561(12) 0.0463(10) 0.0564(13) 0.0008(9) -0.0213(11) -0.0054(10)
O3 0.0475(12) 0.0580(12) 0.0559(14) -0.0007(10) -0.0149(11) 0.0089(11)
C1 0.0438(16) 0.065(2) 0.0421(18) -0.0001(14) -0.0010(14) -0.0022(15)
C2 0.072(2) 0.081(2) 0.054(2) -0.002(2) 0.0041(18) 0.003(2)
C3 0.106(3) 0.100(3) 0.060(3) -0.001(3) 0.006(2) 0.021(2)
C4 0.068(3) 0.171(5) 0.051(3) 0.004(3) -0.002(2) 0.024(3)
C5 0.069(3) 0.145(4) 0.054(3) -0.013(3) -0.007(2) -0.010(3)
C6 0.064(2) 0.093(3) 0.052(2) -0.0047(19) -0.0052(18) -0.012(2)
C7 0.0581(19) 0.0570(18) 0.0495(19) -0.0020(15) -0.0081(16) -0.0061(15)
C8 0.0506(18) 0.0547(16) 0.0493(19) -0.0068(14) -0.0085(15) -0.0039(15)
C9 0.0463(16) 0.0461(15) 0.0478(18) -0.0011(12) -0.0126(14) -0.0009(13)
C10 0.0431(15) 0.0445(15) 0.0404(16) -0.0010(12) -0.0093(13) 0.0028(12)
C11 0.0477(17) 0.0387(13) 0.0528(18) 0.0015(12) -0.0080(14) -0.0011(13)
C12 0.0391(14) 0.0414(13) 0.0424(17) 0.0023(11) -0.0095(13) 0.0047(12)
C13 0.0382(14) 0.0457(14) 0.0407(16) -0.0028(12) -0.0050(13) -0.0024(13)
C14 0.0410(14) 0.0343(12) 0.0460(16) 0.0009(11) -0.0027(13) 0.0009(12)
C15 0.0438(15) 0.0436(15) 0.0465(17) 0.0027(12) -0.0101(14) 0.0079(13)
C16 0.065(2) 0.121(3) 0.086(3) -0.005(2) 0.010(2) 0.037(3)
C17 0.0491(17) 0.0458(15) 0.065(2) 0.0064(13) -0.0213(16) 0.0026(15)
C18 0.087(3) 0.0505(18) 0.107(3) 0.0199(18) -0.046(2) -0.001(2)
C19 0.082(3) 0.076(2) 0.063(2) 0.007(2) -0.022(2) 0.022(2)
C20 0.0476(19) 0.078(2) 0.100(3) 0.0113(17) -0.018(2) -0.001(2)

loop_
_atom_type_symbol
_atom_type_description
_atom_type_scat_dispersion_real
_atom_type_scat_dispersion_imag
_atom_type_scat_source
C C 0.0033 0.0016 'International Tables Vol C Tables 4.2.6.8 and 6.1.1.4'
H H 0.0000 0.0000 'International Tables Vol C Tables 4.2.6.8 and 6.1.1.4'
Br Br -0.2901 2.4595 'International Tables Vol C Tables 4.2.6.8 and 6.1.1.4'
O O 0.0106 0.0060 'International Tables Vol C Tables 4.2.6.8 and 6.1.1.4'

loop_
_geom_angle_atom_site_label_1
_geom_angle_atom_site_label_2
_geom_angle_atom_site_label_3
_geom_angle
C13 O2 H2 110.7
C16 O3 C9 114.3(3)
C2 C1 C6 118.5(3)
C2 C1 C7 124.1(3)
C6 C1 C7 117.4(3)
C1 C2 H2A 120.0
C1 C2 C3 120.1(4)
C3 C2 H2A 120.0
C2 C3 H3 119.8
C4 C3 C2 120.4(4)
C4 C3 H3 119.8
C3 C4 H4 120.0
C3 C4 C5 120.1(4)
C5 C4 H4 120.0
C4 C5 H5 120.0
C6 C5 C4 120.1(4)
C6 C5 H5 120.0
C1 C6 H6 119.6
C5 C6 C1 120.8(4)
C5 C6 H6 119.6
O1 C7 C1 121.9(3)
O1 C7 C8 118.8(3)
C1 C7 C8 119.3(3)
Br1 C8 H8 109.0
C7 C8 Br1 104.8(2)
C7 C8 H8 109.0
C9 C8 Br1 112.5(2)
C9 C8 C7 112.3(3)
C9 C8 H8 109.0
O3 C9 C8 101.9(2)
O3 C9 H9 109.2
O3 C9 C10 112.9(2)
C8 C9 H9 109.2
C10 C9 C8 114.1(2)
C10 C9 H9 109.2
C11 C10 C9 120.2(2)
C11 C10 C15 119.0(2)
C15 C10 C9 120.8(2)
C10 C11 H11 118.0
C10 C11 C12 123.9(3)
C12 C11 H11 118.0
C11 C12 C13 116.4(2)
C11 C12 C17 121.8(2)
C13 C12 C17 121.8(2)
O2 C13 C12 118.2(2)
O2 C13 C14 122.3(2)
C14 C13 C12 119.5(2)
C13 C14 Br2 118.7(2)
C15 C14 Br2 118.01(19)
C15 C14 C13 123.3(2)
C10 C15 H15 121.1
C14 C15 C10 117.9(2)
C14 C15 H15 121.1
O3 C16 H16A 109.5
O3 C16 H16B 109.5
O3 C16 H16C 109.5
H16A C16 H16B 109.5
H16A C16 H16C 109.5
H16B C16 H16C 109.5
C18 C17 C12 110.7(2)
C19 C17 C12 109.2(3)
C19 C17 C18 108.8(3)
C20 C17 C12 110.3(3)
C20 C17 C18 107.3(3)
C20 C17 C19 110.5(3)
C17 C18 H18A 109.5
C17 C18 H18B 109.5
C17 C18 H18C 109.5
H18A C18 H18B 109.5
H18A C18 H18C 109.5
H18B C18 H18C 109.5
C17 C19 H19A 109.5
C17 C19 H19B 109.5
C17 C19 H19C 109.5
H19A C19 H19B 109.5
H19A C19 H19C 109.5
H19B C19 H19C 109.5
C17 C20 H20A 109.5
C17 C20 H20B 109.5
C17 C20 H20C 109.5
H20A C20 H20B 109.5
H20A C20 H20C 109.5
H20B C20 H20C 109.5

loop_
_geom_bond_atom_site_label_1
_geom_bond_atom_site_label_2
_geom_bond_distance
Br1 C8 1.936(3)
Br2 C14 1.904(3)
O1 C7 1.206(4)
O2 H2 0.8499
O2 C13 1.358(3)
O3 C9 1.427(3)
O3 C16 1.404(4)
C1 C2 1.367(5)
C1 C6 1.396(5)
C1 C7 1.476(4)
C2 H2A 0.9300
C2 C3 1.399(5)
C3 H3 0.9300
C3 C4 1.346(6)
C4 H4 0.9300
C4 C5 1.378(7)
C5 H5 0.9300
C5 C6 1.359(6)
C6 H6 0.9300
C7 C8 1.531(4)
C8 H8 0.9800
C8 C9 1.516(5)
C9 H9 0.9800
C9 C10 1.508(4)
C10 C11 1.377(4)
C10 C15 1.390(4)
C11 H11 0.9300
C11 C12 1.393(4)
C12 C13 1.402(4)
C12 C17 1.540(4)
C13 C14 1.382(4)
C14 C15 1.378(4)
C15 H15 0.9300
C16 H16A 0.9600
C16 H16B 0.9600
C16 H16C 0.9600
C17 C18 1.536(4)
C17 C19 1.531(5)
C17 C20 1.528(5)
C18 H18A 0.9600
C18 H18B 0.9600
C18 H18C 0.9600
C19 H19A 0.9600
C19 H19B 0.9600
C19 H19C 0.9600
C20 H20A 0.9600
C20 H20B 0.9600
C20 H20C 0.9600

loop_
_geom_hbond_atom_site_label_D
_geom_hbond_atom_site_label_H
_geom_hbond_atom_site_label_A
_geom_hbond_site_symmetry_A
_geom_hbond_distance_DH
_geom_hbond_distance_HA
_geom_hbond_distance_DA
_geom_hbond_angle_DHA
_geom_hbond_publ_flag
O2 H2 Br2 . 0.85 2.52 3.0676(19) 123.4 yes
O2 H2 O3 4_565 0.85 2.12 2.791(3) 135.6 yes

loop_
_geom_torsion_atom_site_label_1
_geom_torsion_atom_site_label_2
_geom_torsion_atom_site_label_3
_geom_torsion_atom_site_label_4
_geom_torsion
Br1 C8 C9 O3 -177.73(17)
Br1 C8 C9 C10 -55.7(3)
Br2 C14 C15 C10 179.0(2)
O1 C7 C8 Br1 -89.9(3)
O1 C7 C8 C9 32.5(4)
O2 C13 C14 Br2 0.1(4)
O2 C13 C14 C15 179.7(3)
O3 C9 C10 C11 -136.8(3)
O3 C9 C10 C15 45.3(4)
C1 C2 C3 C4 0.4(6)
C1 C7 C8 Br1 89.4(3)
C1 C7 C8 C9 -148.2(3)
C2 C1 C6 C5 -1.1(5)
C2 C1 C7 O1 -173.4(4)
C2 C1 C7 C8 7.4(5)
C2 C3 C4 C5 1.1(7)
C3 C4 C5 C6 -2.6(7)
C4 C5 C6 C1 2.6(6)
C6 C1 C2 C3 -0.4(5)
C6 C1 C7 O1 4.3(5)
C6 C1 C7 C8 -174.9(3)
C7 C1 C2 C3 177.3(4)
C7 C1 C6 C5 -178.9(4)
C7 C8 C9 O3 64.3(3)
C7 C8 C9 C10 -173.7(2)
C8 C9 C10 C11 107.5(3)
C8 C9 C10 C15 -70.4(4)
C9 C10 C11 C12 -177.8(3)
C9 C10 C15 C14 178.3(3)
C10 C11 C12 C13 -0.5(5)
C10 C11 C12 C17 -179.7(3)
C11 C10 C15 C14 0.4(5)
C11 C12 C13 O2 -179.2(3)
C11 C12 C13 C14 0.2(4)
C11 C12 C17 C18 -3.3(5)
C11 C12 C17 C19 116.5(3)
C11 C12 C17 C20 -121.9(3)
C12 C13 C14 Br2 -179.3(2)
C12 C13 C14 C15 0.3(5)
C13 C12 C17 C18 177.5(3)
C13 C12 C17 C19 -62.7(4)
C13 C12 C17 C20 58.9(4)
C13 C14 C15 C10 -0.6(5)
C15 C10 C11 C12 0.1(5)
C16 O3 C9 C8 -157.1(3)
C16 O3 C9 C10 80.1(4)
C17 C12 C13 O2 0.1(4)
C17 C12 C13 C14 179.5(3)

_cod_database_fobs_code 2021520
